data_7705823
loop_
_publ_author_name
'Haraguchi, Ryosuke'
'Yamazaki, Tatsuro'
'Torita, Koki'
'Ito, Tatsuki'
'Fukuzawa, Shin-Ichi'

_publ_section_title
;
 Planar-chiral ferrocene-based triazolylidene copper complexes: synthesis,
 characterization, and catalysis in asymmetric borylation of
 \a,\b-unsaturated ester.
;
_journal_issue 48
_journal_name_full 'Dalton transactions (Cambridge, England : 2003)'
_journal_page_first 17578
_journal_page_last 17583
_journal_paper_doi 10.1039/d0dt03213a
_journal_volume 49
_journal_year 2020
_chemical_absolute_configuration 'CHOOSE rm ad rmad syn or unk'
_chemical_formula_moiety 'C25 H29 Cl Cu Fe N3'
_chemical_formula_sum 'C25 H29 Cl Cu Fe N3'
_chemical_formula_weight 526.37
_space_group_crystal_system monoclinic
_space_group_IT_number 5
_space_group_name_Hall 'C 2y'
_space_group_name_H-M_alt 'C 1 2 1'
_atom_sites_solution_hydrogens geom
_atom_sites_solution_primary direct
_atom_sites_solution_secondary difmap
_audit_update_record
;
2020-06-06 deposited with the CCDC.	2020-11-17 downloaded from the CCDC.
;
_cell_angle_alpha 90.0000
_cell_angle_beta 98.741(5)
_cell_angle_gamma 90.0000
_cell_formula_units_Z 8
_cell_length_a 15.573(6)
_cell_length_b 10.617(4)
_cell_length_c 31.122(13)
_cell_measurement_reflns_used 7676
_cell_measurement_temperature 93
_cell_measurement_theta_max 31.47
_cell_measurement_theta_min 2.37
_cell_volume 5086(3)
_computing_cell_refinement CrystalClear
_computing_data_collection 'CrystalClear (Rigaku Inc., 2008)'
_computing_data_reduction CrystalClear
_computing_molecular_graphics 'CrystalStructure 4.3'
_computing_publication_material 'CrystalStructure 4.3 (Rigaku, 2018)'
_computing_structure_refinement 'SHELXL Version 2016/6 (Sheldrick, 2008)'
_computing_structure_solution 'SHELXS Version 2013/1 (Sheldrick, 2008)'
_diffrn_ambient_temperature 93
_diffrn_detector_area_resol_mean 7.111
_diffrn_measured_fraction_theta_full 0.994
_diffrn_measured_fraction_theta_max 0.994
_diffrn_measurement_device_type 'Rigaku Saturn724'
_diffrn_measurement_method \w
_diffrn_radiation_type 'Mo K\a'
_diffrn_radiation_wavelength 0.71075
_diffrn_reflns_av_R_equivalents 0.0654
_diffrn_reflns_av_unetI/netI 0.1263
_diffrn_reflns_Laue_measured_fraction_full 0.994
_diffrn_reflns_Laue_measured_fraction_max 0.994
_diffrn_reflns_limit_h_max 20
_diffrn_reflns_limit_h_min -14
_diffrn_reflns_limit_k_max 13
_diffrn_reflns_limit_k_min -12
_diffrn_reflns_limit_l_max 40
_diffrn_reflns_limit_l_min -40
_diffrn_reflns_number 20794
_diffrn_reflns_point_group_measured_fraction_full 0.976
_diffrn_reflns_point_group_measured_fraction_max 0.962
_diffrn_reflns_theta_full 25.242
_diffrn_reflns_theta_max 27.464
_diffrn_reflns_theta_min 3.059
_diffrn_standards_number 0
_exptl_absorpt_coefficient_mu 1.527
_exptl_absorpt_correction_T_max 0.912
_exptl_absorpt_correction_T_min 0.760
_exptl_absorpt_correction_type multi-scan
_exptl_absorpt_process_details 'REQAB (Rigaku, 1998)'
_exptl_crystal_colour yellow
_exptl_crystal_density_diffrn 1.375
_exptl_crystal_density_method 'not measured'
_exptl_crystal_description prism
_exptl_crystal_F_000 2176.00
_exptl_crystal_size_max 0.360
_exptl_crystal_size_mid 0.080
_exptl_crystal_size_min 0.060
_refine_diff_density_max 0.54
_refine_diff_density_min -0.73
_refine_ls_abs_structure_details
;
 Flack x determined using 1860 quotients [(I+)-(I-)]/[(I+)+(I-)]
 (Parsons, Flack and Wagner, Acta Cryst. B69 (2013) 249-259).
;
_refine_ls_abs_structure_Flack 0.022(19)
_refine_ls_extinction_method none
_refine_ls_goodness_of_fit_ref 1.000
_refine_ls_hydrogen_treatment constr
_refine_ls_number_parameters 571
_refine_ls_number_reflns 11178
_refine_ls_number_restraints 1
_refine_ls_R_factor_all 0.0845
_refine_ls_R_factor_gt 0.0571
_refine_ls_shift/su_max 0.008
_refine_ls_structure_factor_coef Fsqd
_refine_ls_weighting_details 'w = 1/[\s^2^(Fo^2^)+8.7500P] where P=(Fo^2^+2Fc^2^)/3'
_refine_ls_weighting_scheme calc
_refine_ls_wR_factor_gt 0.0894
_refine_ls_wR_factor_ref 0.1018
_reflns_Friedel_coverage 0.835
_reflns_Friedel_fraction_full 0.955
_reflns_Friedel_fraction_max 0.926
_reflns_number_gt 7367
_reflns_number_total 11178
_reflns_threshold_expression F^2^>2.0\s(F^2^)
_cod_data_source_file d0dt03213a2.cif
_cod_data_source_block T(Mes-Fc)CuCl3
_cod_depositor_comments 'Adding full bibliography for 7705822--7705823.cif.'
_cod_original_cell_volume 5086(4)
_cod_database_code 7705823

loop_
_space_group_symop_id
_space_group_symop_operation_xyz
1 +X,+Y,+Z
2 -X,+Y,-Z
3 1/2+X,1/2+Y,+Z
4 1/2-X,1/2+Y,-Z

loop_
_atom_site_label
_atom_site_type_symbol
_atom_site_fract_x
_atom_site_fract_y
_atom_site_fract_z
_atom_site_U_iso_or_equiv
_atom_site_adp_type
_atom_site_occupancy
_atom_site_site_symmetry_order
_atom_site_calc_flag
_atom_site_refinement_flags_posn
_atom_site_refinement_flags_adp
_atom_site_refinement_flags_occupancy
_atom_site_disorder_assembly
_atom_site_disorder_group
Cu1 Cu 0.73611(6) 0.55075(8) 0.87462(3) 0.0261(2) Uani 1 1 d . . . . .
Cu2 Cu 0.77403(7) 0.33158(8) 0.63534(3) 0.0289(3) Uani 1 1 d . . . . .
Fe1 Fe 0.55754(8) 0.78259(11) 0.91742(4) 0.0284(3) Uani 1 1 d . . . . .
Fe2 Fe 0.84649(8) 0.11855(11) 0.53850(4) 0.0283(3) Uani 1 1 d . . . . .
Cl1 Cl 0.70937(14) 0.36160(18) 0.88872(7) 0.0323(5) Uani 1 1 d . . . . .
Cl2 Cl 0.79652(18) 0.52308(19) 0.62474(8) 0.0465(7) Uani 1 1 d . . . . .
N1 N 0.8039(4) 0.7615(6) 0.8314(2) 0.0233(15) Uani 1 1 d . . . . .
N2 N 0.8089(5) 0.8868(6) 0.8266(2) 0.0264(16) Uani 1 1 d . . . . .
N3 N 0.7620(4) 0.9291(6) 0.8561(2) 0.0237(15) Uani 1 1 d . . . . .
N4 N 0.7108(4) 0.1134(7) 0.6754(2) 0.0250(15) Uani 1 1 d . . . . .
N5 N 0.7097(4) -0.0114(6) 0.6797(2) 0.0289(17) Uani 1 1 d . . . . .
N6 N 0.7600(4) -0.0489(6) 0.6508(2) 0.0267(17) Uani 1 1 d . . . . .
C1 C 0.7553(5) 0.7215(7) 0.8620(3) 0.0211(18) Uani 1 1 d . . . . .
C2 C 0.7281(4) 0.8340(8) 0.8784(2) 0.0189(16) Uani 1 1 d . . . . .
C3 C 0.8532(5) 0.6825(7) 0.8067(3) 0.0223(17) Uani 1 1 d . . . . .
C4 C 0.8127(5) 0.6266(8) 0.7692(3) 0.0274(19) Uani 1 1 d . . . . .
C5 C 0.8621(5) 0.5464(8) 0.7470(2) 0.0277(18) Uani 1 1 d . . . . .
H5 H 0.834949 0.506193 0.721169 0.033 Uiso 1 1 calc R U . . .
C6 C 0.9498(5) 0.5238(8) 0.7615(3) 0.0258(19) Uani 1 1 d . . . . .
C7 C 0.9866(5) 0.5818(8) 0.7995(3) 0.028(2) Uani 1 1 d . . . . .
H7 H 1.046118 0.566047 0.810102 0.033 Uiso 1 1 calc R U . . .
C8 C 0.9406(5) 0.6629(8) 0.8233(3) 0.0262(19) Uani 1 1 d . . . . .
C9 C 0.7176(5) 0.6492(8) 0.7522(3) 0.036(2) Uani 1 1 d . . . . .
H9A H 0.681801 0.608320 0.771399 0.043 Uiso 1 1 calc R U . . .
H9B H 0.703620 0.614039 0.722820 0.043 Uiso 1 1 calc R U . . .
H9C H 0.705968 0.739970 0.751232 0.043 Uiso 1 1 calc R U . . .
C10 C 1.0001(6) 0.4345(9) 0.7376(3) 0.043(2) Uani 1 1 d . . . . .
H10A H 0.975312 0.433896 0.706738 0.051 Uiso 1 1 calc R U . . .
H10B H 0.996920 0.349540 0.749633 0.051 Uiso 1 1 calc R U . . .
H10C H 1.060891 0.461469 0.740891 0.051 Uiso 1 1 calc R U . . .
C11 C 0.9823(5) 0.7245(8) 0.8652(3) 0.035(2) Uani 1 1 d . . . . .
H11A H 0.961152 0.683769 0.889847 0.042 Uiso 1 1 calc R U . . .
H11B H 0.967100 0.814113 0.864644 0.042 Uiso 1 1 calc R U . . .
H11C H 1.045533 0.715412 0.868227 0.042 Uiso 1 1 calc R U . . .
C12 C 0.7558(5) 1.0664(7) 0.8607(3) 0.033(2) Uani 1 1 d . . . . .
H12A H 0.741196 1.086496 0.889498 0.039 Uiso 1 1 calc R U . . .
H12B H 0.710416 1.099076 0.838229 0.039 Uiso 1 1 calc R U . . .
H12C H 0.811609 1.105065 0.857553 0.039 Uiso 1 1 calc R U . . .
C13 C 0.6744(5) 0.8618(7) 0.9124(2) 0.0221(18) Uani 1 1 d . . . . .
C14 C 0.6084(5) 0.9569(7) 0.9112(3) 0.028(2) Uani 1 1 d . . . . .
H14 H 0.592137 1.015124 0.888191 0.034 Uiso 1 1 calc R U . . .
C15 C 0.5717(5) 0.9493(8) 0.9498(3) 0.028(2) Uani 1 1 d . . . . .
H15 H 0.526141 1.000468 0.957363 0.034 Uiso 1 1 calc R U . . .
C16 C 0.6151(5) 0.8517(7) 0.9752(3) 0.0250(18) Uani 1 1 d . . . . .
H16 H 0.602032 0.827398 1.002919 0.030 Uiso 1 1 calc R U . . .
C17 C 0.6814(5) 0.7933(7) 0.9544(2) 0.0210(17) Uani 1 1 d . . . . .
C18 C 0.7438(5) 0.6973(8) 0.9715(3) 0.031(2) Uani 1 1 d . . . . .
H18 H 0.752680 0.640352 0.946936 0.037 Uiso 1 1 calc R U . . .
C19 C 0.7134(6) 0.6185(8) 1.0062(3) 0.039(2) Uani 1 1 d . . . . .
H19A H 0.657728 0.579076 0.994606 0.047 Uiso 1 1 calc R U . . .
H19B H 0.705982 0.671913 1.031010 0.047 Uiso 1 1 calc R U . . .
H19C H 0.756475 0.552956 1.015520 0.047 Uiso 1 1 calc R U . . .
C20 C 0.8322(5) 0.7595(8) 0.9890(3) 0.037(2) Uani 1 1 d . . . . .
H20A H 0.825242 0.815838 1.013141 0.045 Uiso 1 1 calc R U . . .
H20B H 0.852572 0.807947 0.965679 0.045 Uiso 1 1 calc R U . . .
H20C H 0.874841 0.693992 0.999177 0.045 Uiso 1 1 calc R U . . .
C21 C 0.5228(6) 0.6719(9) 0.8637(3) 0.042(3) Uani 1 1 d . . . . .
H21 H 0.555377 0.661102 0.840461 0.050 Uiso 1 1 calc R U . . .
C22 C 0.4591(6) 0.7636(10) 0.8660(3) 0.046(3) Uani 1 1 d . . . . .
H22 H 0.440221 0.824916 0.844445 0.055 Uiso 1 1 calc R U . . .
C23 C 0.4272(5) 0.7492(9) 0.9065(3) 0.039(2) Uani 1 1 d . . . . .
H23 H 0.384764 0.800331 0.916938 0.047 Uiso 1 1 calc R U . . .
C24 C 0.4707(5) 0.6444(8) 0.9281(3) 0.037(2) Uani 1 1 d . . . . .
H24 H 0.461243 0.611523 0.955372 0.045 Uiso 1 1 calc R U . . .
C25 C 0.5304(6) 0.5973(8) 0.9023(3) 0.038(2) Uani 1 1 d . . . . .
H25 H 0.568754 0.528290 0.909389 0.046 Uiso 1 1 calc R U . . .
C26 C 0.7586(5) 0.1584(7) 0.6457(3) 0.0221(18) Uani 1 1 d . . . . .
C27 C 0.7919(5) 0.0488(8) 0.6296(2) 0.0232(17) Uani 1 1 d . . . . .
C28 C 0.6637(5) 0.1897(8) 0.7021(3) 0.0269(19) Uani 1 1 d . . . . .
C29 C 0.5770(6) 0.2169(8) 0.6869(3) 0.033(2) Uani 1 1 d . . . . .
C30 C 0.5341(5) 0.2924(9) 0.7128(3) 0.038(2) Uani 1 1 d . . . . .
H30 H 0.474540 0.311460 0.703471 0.045 Uiso 1 1 calc R U . . .
C31 C 0.5748(6) 0.3417(8) 0.7521(3) 0.032(2) Uani 1 1 d . . . . .
C32 C 0.6599(5) 0.3105(8) 0.7659(3) 0.030(2) Uani 1 1 d . . . . .
H32 H 0.687852 0.342229 0.792991 0.036 Uiso 1 1 calc R U . . .
C33 C 0.7072(5) 0.2335(8) 0.7415(3) 0.0246(18) Uani 1 1 d . . . . .
C34 C 0.5315(6) 0.1687(9) 0.6436(3) 0.048(3) Uani 1 1 d . . . . .
H34A H 0.564986 0.099110 0.633802 0.057 Uiso 1 1 calc R U . . .
H34B H 0.526750 0.236929 0.622178 0.057 Uiso 1 1 calc R U . . .
H34C H 0.473233 0.138912 0.646839 0.057 Uiso 1 1 calc R U . . .
C35 C 0.5265(6) 0.4320(9) 0.7784(3) 0.042(2) Uani 1 1 d . . . . .
H35A H 0.534024 0.518651 0.768810 0.050 Uiso 1 1 calc R U . . .
H35B H 0.550103 0.424421 0.809371 0.050 Uiso 1 1 calc R U . . .
H35C H 0.464576 0.410760 0.774002 0.050 Uiso 1 1 calc R U . . .
C36 C 0.8002(5) 0.2018(8) 0.7564(3) 0.039(2) Uani 1 1 d . . . . .
H36A H 0.818476 0.236855 0.785447 0.046 Uiso 1 1 calc R U . . .
H36B H 0.836045 0.237527 0.736102 0.046 Uiso 1 1 calc R U . . .
H36C H 0.807249 0.110040 0.757360 0.046 Uiso 1 1 calc R U . . .
C37 C 0.7763(6) -0.1868(8) 0.6459(3) 0.040(2) Uani 1 1 d . . . . .
H37A H 0.757345 -0.232730 0.670129 0.048 Uiso 1 1 calc R U . . .
H37B H 0.838477 -0.201106 0.646006 0.048 Uiso 1 1 calc R U . . .
H37C H 0.743656 -0.216902 0.618402 0.048 Uiso 1 1 calc R U . . .
C38 C 0.8493(5) 0.0286(8) 0.5969(2) 0.0275(19) Uani 1 1 d . . . . .
C39 C 0.8362(5) -0.0593(7) 0.5620(3) 0.0259(19) Uani 1 1 d . . . . .
H39 H 0.787774 -0.114293 0.555568 0.031 Uiso 1 1 calc R U . . .
C40 C 0.9068(6) -0.0515(8) 0.5387(3) 0.032(2) Uani 1 1 d . . . . .
H40 H 0.913707 -0.099383 0.513642 0.039 Uiso 1 1 calc R U . . .
C41 C 0.9657(5) 0.0402(8) 0.5589(3) 0.031(2) Uani 1 1 d . . . . .
H41 H 1.019172 0.062845 0.549862 0.037 Uiso 1 1 calc R U . . .
C42 C 0.9319(5) 0.0929(7) 0.5949(3) 0.0252(19) Uani 1 1 d . . . . .
C43 C 0.9736(5) 0.1878(8) 0.6283(3) 0.032(2) Uani 1 1 d . . . . .
H43 H 0.926389 0.240519 0.637517 0.038 Uiso 1 1 calc R U . . .
C44 C 1.0354(6) 0.2745(10) 0.6094(3) 0.061(3) Uani 1 1 d . . . . .
H44A H 1.006643 0.308257 0.581572 0.073 Uiso 1 1 calc R U . . .
H44B H 1.087290 0.227260 0.604727 0.073 Uiso 1 1 calc R U . . .
H44C H 1.052353 0.344087 0.629586 0.073 Uiso 1 1 calc R U . . .
C45 C 1.0187(6) 0.1168(10) 0.6682(3) 0.060(3) Uani 1 1 d . . . . .
H45A H 1.041424 0.177270 0.690893 0.072 Uiso 1 1 calc R U . . .
H45B H 1.066684 0.066811 0.660132 0.072 Uiso 1 1 calc R U . . .
H45C H 0.976859 0.060850 0.679117 0.072 Uiso 1 1 calc R U . . .
C46 C 0.7431(6) 0.2404(9) 0.5302(3) 0.037(2) Uani 1 1 d . . . . .
H46 H 0.702839 0.252947 0.549828 0.044 Uiso 1 1 calc R U . . .
C47 C 0.7351(6) 0.1521(8) 0.4963(3) 0.038(2) Uani 1 1 d . . . . .
H47 H 0.688865 0.093698 0.489372 0.046 Uiso 1 1 calc R U . . .
C48 C 0.8087(6) 0.1649(9) 0.4741(3) 0.041(2) Uani 1 1 d . . . . .
H48 H 0.819724 0.118191 0.449463 0.049 Uiso 1 1 calc R U . . .
C49 C 0.8608(6) 0.2591(9) 0.4954(3) 0.041(2) Uani 1 1 d . . . . .
H49 H 0.914690 0.286699 0.487956 0.049 Uiso 1 1 calc R U . . .
C50 C 0.8213(6) 0.3074(7) 0.5300(3) 0.038(2) Uani 1 1 d . . . . .
H50 H 0.843279 0.372768 0.549427 0.046 Uiso 1 1 calc R U . . .

loop_
_atom_site_aniso_label
_atom_site_aniso_U_11
_atom_site_aniso_U_22
_atom_site_aniso_U_33
_atom_site_aniso_U_23
_atom_site_aniso_U_13
_atom_site_aniso_U_12
Cu1 0.0287(6) 0.0177(5) 0.0329(6) 0.0005(5) 0.0078(5) 0.0004(4)
Cu2 0.0401(6) 0.0175(5) 0.0279(6) 0.0001(4) 0.0015(5) 0.0010(5)
Fe1 0.0267(7) 0.0267(7) 0.0312(7) -0.0061(5) 0.0023(5) -0.0015(5)
Fe2 0.0327(7) 0.0270(7) 0.0235(6) -0.0026(5) -0.0006(5) 0.0005(6)
Cl1 0.0339(12) 0.0193(11) 0.0433(13) 0.0036(9) 0.0043(10) -0.0010(9)
Cl2 0.0816(19) 0.0163(12) 0.0360(13) 0.0004(9) -0.0090(13) -0.0033(11)
N1 0.025(4) 0.016(4) 0.029(4) 0.004(3) 0.005(3) -0.002(3)
N2 0.034(4) 0.021(4) 0.023(4) 0.000(3) 0.003(3) -0.002(3)
N3 0.025(4) 0.020(4) 0.027(4) 0.004(3) 0.007(3) 0.002(3)
N4 0.028(4) 0.019(4) 0.028(4) 0.000(3) 0.006(3) -0.002(3)
N5 0.030(4) 0.022(4) 0.035(4) -0.001(3) 0.006(3) 0.001(3)
N6 0.032(4) 0.014(4) 0.033(4) 0.004(3) 0.005(3) -0.003(3)
C1 0.022(4) 0.022(4) 0.019(4) 0.002(3) 0.003(3) 0.000(3)
C2 0.017(4) 0.018(4) 0.022(4) 0.001(3) 0.002(3) -0.004(3)
C3 0.023(4) 0.021(4) 0.024(4) 0.001(3) 0.005(3) 0.000(3)
C4 0.021(4) 0.032(5) 0.029(5) -0.001(4) 0.003(3) -0.006(4)
C5 0.037(5) 0.025(4) 0.021(4) -0.005(4) 0.002(4) 0.000(4)
C6 0.026(5) 0.025(5) 0.029(5) -0.001(4) 0.013(4) -0.003(4)
C7 0.020(4) 0.033(5) 0.033(5) 0.005(4) 0.011(4) 0.001(4)
C8 0.020(4) 0.022(5) 0.036(5) 0.003(4) 0.004(4) 0.004(3)
C9 0.034(5) 0.037(6) 0.033(5) 0.004(4) -0.005(4) -0.002(4)
C10 0.042(6) 0.041(6) 0.047(6) -0.006(5) 0.013(5) -0.002(5)
C11 0.032(5) 0.035(5) 0.035(5) -0.004(4) -0.003(4) 0.001(4)
C12 0.040(5) 0.013(4) 0.043(5) 0.004(4) 0.004(4) 0.002(4)
C13 0.023(4) 0.021(4) 0.022(4) 0.001(3) 0.002(3) 0.005(3)
C14 0.034(5) 0.020(4) 0.029(5) -0.004(4) 0.000(4) 0.000(4)
C15 0.032(5) 0.025(5) 0.029(5) -0.010(4) 0.010(4) 0.002(4)
C16 0.028(5) 0.023(4) 0.025(4) 0.000(4) 0.010(3) 0.000(4)
C17 0.030(4) 0.023(4) 0.014(4) -0.007(3) 0.014(3) -0.005(3)
C18 0.038(5) 0.032(5) 0.025(5) -0.008(4) 0.010(4) -0.014(4)
C19 0.053(6) 0.024(5) 0.044(6) 0.019(4) 0.019(5) 0.014(4)
C20 0.031(5) 0.033(5) 0.044(6) 0.005(4) -0.007(4) 0.002(4)
C21 0.029(5) 0.050(6) 0.047(6) -0.028(5) 0.010(5) -0.016(5)
C22 0.046(6) 0.055(7) 0.031(5) -0.004(5) -0.014(4) -0.021(5)
C23 0.021(5) 0.050(6) 0.045(6) -0.017(5) 0.002(4) 0.000(4)
C24 0.030(5) 0.036(5) 0.047(6) -0.009(4) 0.010(4) -0.008(4)
C25 0.034(5) 0.025(5) 0.053(6) -0.007(4) -0.004(5) -0.001(4)
C26 0.022(4) 0.022(5) 0.021(4) 0.002(3) 0.000(3) 0.001(3)
C27 0.025(4) 0.017(4) 0.026(4) -0.004(4) 0.000(3) -0.005(4)
C28 0.028(5) 0.026(5) 0.028(5) -0.004(4) 0.008(4) -0.007(4)
C29 0.038(6) 0.021(5) 0.038(5) -0.009(4) 0.001(4) -0.005(4)
C30 0.021(5) 0.042(6) 0.050(6) 0.003(5) 0.004(4) -0.002(4)
C31 0.041(5) 0.025(5) 0.034(5) 0.000(4) 0.017(4) -0.010(4)
C32 0.043(5) 0.026(5) 0.022(4) -0.005(4) 0.008(4) -0.007(4)
C33 0.026(5) 0.027(5) 0.020(4) 0.001(3) 0.004(3) -0.003(4)
C34 0.034(5) 0.044(6) 0.060(7) -0.016(5) -0.012(5) 0.010(5)
C35 0.051(6) 0.036(6) 0.043(6) 0.005(5) 0.022(5) -0.004(5)
C36 0.042(6) 0.040(6) 0.030(5) 0.005(4) -0.003(4) -0.002(5)
C37 0.049(6) 0.018(5) 0.055(6) 0.007(4) 0.015(5) -0.002(4)
C38 0.032(5) 0.028(5) 0.021(4) -0.003(4) 0.001(4) 0.001(4)
C39 0.029(5) 0.014(4) 0.035(5) -0.005(4) 0.007(4) 0.001(3)
C40 0.040(6) 0.025(5) 0.032(5) -0.002(4) 0.003(4) 0.001(4)
C41 0.026(4) 0.041(5) 0.027(4) -0.008(4) 0.007(4) -0.001(4)
C42 0.030(5) 0.016(4) 0.027(4) -0.003(3) -0.005(4) 0.001(3)
C43 0.023(5) 0.041(5) 0.032(5) -0.011(4) 0.003(4) 0.000(4)
C44 0.051(7) 0.077(8) 0.056(7) -0.034(6) 0.010(5) -0.030(6)
C45 0.065(7) 0.052(7) 0.051(7) 0.003(6) -0.026(5) 0.001(6)
C46 0.039(5) 0.046(6) 0.024(5) 0.002(4) -0.002(4) 0.010(4)
C47 0.039(6) 0.036(6) 0.036(5) -0.003(4) -0.006(4) 0.008(4)
C48 0.048(6) 0.044(6) 0.027(5) -0.006(4) -0.005(4) 0.013(5)
C49 0.046(6) 0.054(6) 0.026(5) 0.009(4) 0.011(4) 0.005(5)
C50 0.069(7) 0.013(4) 0.029(5) 0.003(4) -0.002(4) 0.007(4)

loop_
_atom_type_symbol
_atom_type_description
_atom_type_scat_dispersion_real
_atom_type_scat_dispersion_imag
_atom_type_scat_source
C C 0.0033 0.0016
;
International Tables for Crystallography
(Vol. C, Tables 4.2.6.8 and 6.1.1.4)
;
H H 0.0000 0.0000
;
International Tables for Crystallography
(Vol. C, Table 6.1.1.4)
;
N N 0.0061 0.0033
;
International Tables for Crystallography
(Vol. C, Tables 4.2.6.8 and 6.1.1.4)
;
Cl Cl 0.1484 0.1585
;
International Tables for Crystallography
(Vol. C, Tables 4.2.6.8 and 6.1.1.4)
;
Fe Fe 0.3463 0.8444
;
International Tables for Crystallography
(Vol. C, Tables 4.2.6.8 and 6.1.1.4)
;
Cu Cu 0.3201 1.2651
;
International Tables for Crystallography
(Vol. C, Tables 4.2.6.8 and 6.1.1.4)
;

loop_
_geom_angle_atom_site_label_1
_geom_angle_atom_site_label_2
_geom_angle_atom_site_label_3
_geom_angle
_geom_angle_site_symmetry_1
_geom_angle_site_symmetry_3
_geom_angle_publ_flag
C1 Cu1 Cl1 177.7(3) . . ?
C26 Cu2 Cl2 177.7(3) . . ?
C16 Fe1 C15 40.8(3) . . ?
C16 Fe1 C13 68.8(3) . . ?
C15 Fe1 C13 69.4(3) . . ?
C16 Fe1 C14 68.2(3) . . ?
C15 Fe1 C14 40.6(3) . . ?
C13 Fe1 C14 41.4(3) . . ?
C16 Fe1 C23 120.5(3) . . ?
C15 Fe1 C23 105.3(3) . . ?
C13 Fe1 C23 160.1(4) . . ?
C14 Fe1 C23 122.3(4) . . ?
C16 Fe1 C21 164.0(4) . . ?
C15 Fe1 C21 154.1(4) . . ?
C13 Fe1 C21 107.6(3) . . ?
C14 Fe1 C21 120.1(4) . . ?
C23 Fe1 C21 68.4(3) . . ?
C16 Fe1 C22 155.2(4) . . ?
C15 Fe1 C22 119.0(4) . . ?
C13 Fe1 C22 123.6(3) . . ?
C14 Fe1 C22 105.7(4) . . ?
C23 Fe1 C22 40.9(3) . . ?
C21 Fe1 C22 40.0(4) . . ?
C16 Fe1 C25 126.8(4) . . ?
C15 Fe1 C25 162.1(4) . . ?
C13 Fe1 C25 122.3(3) . . ?
C14 Fe1 C25 157.0(4) . . ?
C23 Fe1 C25 68.2(4) . . ?
C21 Fe1 C25 40.8(4) . . ?
C22 Fe1 C25 67.9(4) . . ?
C16 Fe1 C24 109.2(3) . . ?
C15 Fe1 C24 124.4(3) . . ?
C13 Fe1 C24 157.8(3) . . ?
C14 Fe1 C24 160.0(3) . . ?
C23 Fe1 C24 40.5(3) . . ?
C21 Fe1 C24 67.9(4) . . ?
C22 Fe1 C24 67.9(4) . . ?
C25 Fe1 C24 40.1(3) . . ?
C16 Fe1 C17 40.9(3) . . ?
C15 Fe1 C17 70.1(3) . . ?
C13 Fe1 C17 42.2(3) . . ?
C14 Fe1 C17 70.4(3) . . ?
C23 Fe1 C17 155.8(3) . . ?
C21 Fe1 C17 125.9(3) . . ?
C22 Fe1 C17 162.1(3) . . ?
C25 Fe1 C17 108.6(3) . . ?
C24 Fe1 C17 121.5(3) . . ?
C40 Fe2 C47 120.2(3) . . ?
C40 Fe2 C49 123.6(4) . . ?
C47 Fe2 C49 67.5(4) . . ?
C40 Fe2 C39 40.5(3) . . ?
C47 Fe2 C39 106.7(4) . . ?
C49 Fe2 C39 159.2(3) . . ?
C40 Fe2 C41 40.7(3) . . ?
C47 Fe2 C41 155.9(3) . . ?
C49 Fe2 C41 108.5(4) . . ?
C39 Fe2 C41 68.3(3) . . ?
C40 Fe2 C38 68.7(3) . . ?
C47 Fe2 C38 123.6(3) . . ?
C49 Fe2 C38 159.1(4) . . ?
C39 Fe2 C38 40.7(3) . . ?
C41 Fe2 C38 68.8(3) . . ?
C40 Fe2 C46 155.9(4) . . ?
C47 Fe2 C46 40.0(3) . . ?
C49 Fe2 C46 67.5(4) . . ?
C39 Fe2 C46 121.7(4) . . ?
C41 Fe2 C46 162.5(4) . . ?
C38 Fe2 C46 108.5(3) . . ?
C40 Fe2 C50 161.1(4) . . ?
C47 Fe2 C50 67.6(4) . . ?
C49 Fe2 C50 40.4(3) . . ?
C39 Fe2 C50 157.9(3) . . ?
C41 Fe2 C50 125.7(4) . . ?
C38 Fe2 C50 123.3(3) . . ?
C46 Fe2 C50 40.2(3) . . ?
C40 Fe2 C42 69.0(3) . . ?
C47 Fe2 C42 161.8(3) . . ?
C49 Fe2 C42 122.5(4) . . ?
C39 Fe2 C42 69.3(3) . . ?
C41 Fe2 C42 40.6(3) . . ?
C38 Fe2 C42 41.9(3) . . ?
C46 Fe2 C42 125.9(3) . . ?
C50 Fe2 C42 109.0(3) . . ?
C40 Fe2 C48 106.1(4) . . ?
C47 Fe2 C48 40.9(3) . . ?
C49 Fe2 C48 39.7(3) . . ?
C39 Fe2 C48 122.9(4) . . ?
C41 Fe2 C48 120.7(3) . . ?
C38 Fe2 C48 159.9(4) . . ?
C46 Fe2 C48 67.9(3) . . ?
C50 Fe2 C48 67.7(3) . . ?
C42 Fe2 C48 156.2(3) . . ?
N2 N1 C1 115.6(7) . . ?
N2 N1 C3 118.3(7) . . ?
C1 N1 C3 126.0(7) . . ?
N3 N2 N1 102.1(6) . . ?
N2 N3 C2 113.1(6) . . ?
N2 N3 C12 116.9(7) . . ?
C2 N3 C12 130.0(7) . . ?
N5 N4 C26 115.9(7) . . ?
N5 N4 C28 119.0(7) . . ?
C26 N4 C28 125.1(7) . . ?
N4 N5 N6 102.1(6) . . ?
N5 N6 C27 113.0(7) . . ?
N5 N6 C37 118.9(7) . . ?
C27 N6 C37 128.1(7) . . ?
N1 C1 C2 102.8(7) . . ?
N1 C1 Cu1 124.3(6) . . ?
C2 C1 Cu1 133.0(6) . . ?
N3 C2 C1 106.5(6) . . ?
N3 C2 C13 121.2(7) . . ?
C1 C2 C13 132.3(7) . . ?
C4 C3 C8 123.0(8) . . ?
C4 C3 N1 119.6(7) . . ?
C8 C3 N1 117.4(7) . . ?
C3 C4 C5 117.9(7) . . ?
C3 C4 C9 121.8(8) . . ?
C5 C4 C9 120.3(8) . . ?
C6 C5 C4 122.0(8) . . ?
C6 C5 H5 119.0 . . ?
C4 C5 H5 119.0 . . ?
C7 C6 C5 117.4(7) . . ?
C7 C6 C10 121.9(8) . . ?
C5 C6 C10 120.6(8) . . ?
C6 C7 C8 123.2(8) . . ?
C6 C7 H7 118.4 . . ?
C8 C7 H7 118.4 . . ?
C3 C8 C7 116.4(8) . . ?
C3 C8 C11 121.3(7) . . ?
C7 C8 C11 122.2(7) . . ?
C4 C9 H9A 109.5 . . ?
C4 C9 H9B 109.5 . . ?
H9A C9 H9B 109.5 . . ?
C4 C9 H9C 109.5 . . ?
H9A C9 H9C 109.5 . . ?
H9B C9 H9C 109.5 . . ?
C6 C10 H10A 109.5 . . ?
C6 C10 H10B 109.5 . . ?
H10A C10 H10B 109.5 . . ?
C6 C10 H10C 109.5 . . ?
H10A C10 H10C 109.5 . . ?
H10B C10 H10C 109.5 . . ?
C8 C11 H11A 109.5 . . ?
C8 C11 H11B 109.5 . . ?
H11A C11 H11B 109.5 . . ?
C8 C11 H11C 109.5 . . ?
H11A C11 H11C 109.5 . . ?
H11B C11 H11C 109.5 . . ?
N3 C12 H12A 109.5 . . ?
N3 C12 H12B 109.5 . . ?
H12A C12 H12B 109.5 . . ?
N3 C12 H12C 109.5 . . ?
H12A C12 H12C 109.5 . . ?
H12B C12 H12C 109.5 . . ?
C14 C13 C2 127.1(7) . . ?
C14 C13 C17 108.8(6) . . ?
C2 C13 C17 124.1(6) . . ?
C14 C13 Fe1 69.3(4) . . ?
C2 C13 Fe1 125.8(5) . . ?
C17 C13 Fe1 71.1(4) . . ?
C15 C14 C13 108.6(7) . . ?
C15 C14 Fe1 69.7(5) . . ?
C13 C14 Fe1 69.3(4) . . ?
C15 C14 H14 125.7 . . ?
C13 C14 H14 125.7 . . ?
Fe1 C14 H14 127.0 . . ?
C14 C15 C16 107.3(7) . . ?
C14 C15 Fe1 69.7(5) . . ?
C16 C15 Fe1 69.2(5) . . ?
C14 C15 H15 126.3 . . ?
C16 C15 H15 126.3 . . ?
Fe1 C15 H15 126.3 . . ?
C15 C16 C17 112.3(7) . . ?
C15 C16 Fe1 70.0(5) . . ?
C17 C16 Fe1 72.2(4) . . ?
C15 C16 H16 123.9 . . ?
C17 C16 H16 123.9 . . ?
Fe1 C16 H16 125.5 . . ?
C16 C17 C18 128.6(7) . . ?
C16 C17 C13 103.0(6) . . ?
C18 C17 C13 128.3(6) . . ?
C16 C17 Fe1 66.9(4) . . ?
C18 C17 Fe1 132.3(6) . . ?
C13 C17 Fe1 66.7(4) . . ?
C17 C18 C19 112.8(7) . . ?
C17 C18 C20 109.9(7) . . ?
C19 C18 C20 110.3(7) . . ?
C17 C18 H18 107.9 . . ?
C19 C18 H18 107.9 . . ?
C20 C18 H18 107.9 . . ?
C18 C19 H19A 109.5 . . ?
C18 C19 H19B 109.5 . . ?
H19A C19 H19B 109.5 . . ?
C18 C19 H19C 109.5 . . ?
H19A C19 H19C 109.5 . . ?
H19B C19 H19C 109.5 . . ?
C18 C20 H20A 109.5 . . ?
C18 C20 H20B 109.5 . . ?
H20A C20 H20B 109.5 . . ?
C18 C20 H20C 109.5 . . ?
H20A C20 H20C 109.5 . . ?
H20B C20 H20C 109.5 . . ?
C22 C21 C25 108.0(8) . . ?
C22 C21 Fe1 70.1(5) . . ?
C25 C21 Fe1 69.7(5) . . ?
C22 C21 H21 126.0 . . ?
C25 C21 H21 126.0 . . ?
Fe1 C21 H21 125.8 . . ?
C21 C22 C23 108.4(9) . . ?
C21 C22 Fe1 70.0(5) . . ?
C23 C22 Fe1 69.1(5) . . ?
C21 C22 H22 125.8 . . ?
C23 C22 H22 125.8 . . ?
Fe1 C22 H22 126.8 . . ?
C24 C23 C22 107.2(8) . . ?
C24 C23 Fe1 70.4(5) . . ?
C22 C23 Fe1 70.0(5) . . ?
C24 C23 H23 126.4 . . ?
C22 C23 H23 126.4 . . ?
Fe1 C23 H23 124.8 . . ?
C25 C24 C23 108.5(8) . . ?
C25 C24 Fe1 69.8(5) . . ?
C23 C24 Fe1 69.0(5) . . ?
C25 C24 H24 125.7 . . ?
C23 C24 H24 125.7 . . ?
Fe1 C24 H24 127.0 . . ?
C24 C25 C21 107.8(8) . . ?
C24 C25 Fe1 70.1(5) . . ?
C21 C25 Fe1 69.5(5) . . ?
C24 C25 H25 126.1 . . ?
C21 C25 H25 126.1 . . ?
Fe1 C25 H25 125.9 . . ?
N4 C26 C27 102.8(7) . . ?
N4 C26 Cu2 123.8(6) . . ?
C27 C26 Cu2 133.3(6) . . ?
N6 C27 C26 106.2(7) . . ?
N6 C27 C38 121.9(7) . . ?
C26 C27 C38 131.9(7) . . ?
C33 C28 C29 123.2(8) . . ?
C33 C28 N4 118.4(7) . . ?
C29 C28 N4 118.3(7) . . ?
C30 C29 C28 117.0(8) . . ?
C30 C29 C34 120.9(8) . . ?
C28 C29 C34 122.0(8) . . ?
C29 C30 C31 122.4(8) . . ?
C29 C30 H30 118.8 . . ?
C31 C30 H30 118.8 . . ?
C32 C31 C30 118.2(8) . . ?
C32 C31 C35 121.0(8) . . ?
C30 C31 C35 120.7(8) . . ?
C31 C32 C33 122.4(8) . . ?
C31 C32 H32 118.8 . . ?
C33 C32 H32 118.8 . . ?
C28 C33 C32 116.7(8) . . ?
C28 C33 C36 121.3(8) . . ?
C32 C33 C36 122.0(8) . . ?
C29 C34 H34A 109.5 . . ?
C29 C34 H34B 109.5 . . ?
H34A C34 H34B 109.5 . . ?
C29 C34 H34C 109.5 . . ?
H34A C34 H34C 109.5 . . ?
H34B C34 H34C 109.5 . . ?
C31 C35 H35A 109.5 . . ?
C31 C35 H35B 109.5 . . ?
H35A C35 H35B 109.5 . . ?
C31 C35 H35C 109.5 . . ?
H35A C35 H35C 109.5 . . ?
H35B C35 H35C 109.5 . . ?
C33 C36 H36A 109.5 . . ?
C33 C36 H36B 109.5 . . ?
H36A C36 H36B 109.5 . . ?
C33 C36 H36C 109.5 . . ?
H36A C36 H36C 109.5 . . ?
H36B C36 H36C 109.5 . . ?
N6 C37 H37A 109.5 . . ?
N6 C37 H37B 109.5 . . ?
H37A C37 H37B 109.5 . . ?
N6 C37 H37C 109.5 . . ?
H37A C37 H37C 109.5 . . ?
H37B C37 H37C 109.5 . . ?
C39 C38 C42 107.4(7) . . ?
C39 C38 C27 126.3(8) . . ?
C42 C38 C27 126.2(7) . . ?
C39 C38 Fe2 69.4(5) . . ?
C42 C38 Fe2 69.2(4) . . ?
C27 C38 Fe2 127.9(6) . . ?
C40 C39 C38 108.7(7) . . ?
C40 C39 Fe2 69.5(5) . . ?
C38 C39 Fe2 69.9(5) . . ?
C40 C39 H39 125.6 . . ?
C38 C39 H39 125.6 . . ?
Fe2 C39 H39 126.6 . . ?
C39 C40 C41 108.3(8) . . ?
C39 C40 Fe2 70.0(5) . . ?
C41 C40 Fe2 70.1(5) . . ?
C39 C40 H40 125.8 . . ?
C41 C40 H40 125.8 . . ?
Fe2 C40 H40 125.7 . . ?
C40 C41 C42 109.2(7) . . ?
C40 C41 Fe2 69.3(5) . . ?
C42 C41 Fe2 70.0(4) . . ?
C40 C41 H41 125.4 . . ?
C42 C41 H41 125.4 . . ?
Fe2 C41 H41 126.9 . . ?
C41 C42 C38 106.3(7) . . ?
C41 C42 C43 128.9(7) . . ?
C38 C42 C43 124.5(7) . . ?
C41 C42 Fe2 69.4(5) . . ?
C38 C42 Fe2 68.9(4) . . ?
C43 C42 Fe2 130.6(6) . . ?
C44 C43 C42 111.5(7) . . ?
C44 C43 C45 112.0(8) . . ?
C42 C43 C45 108.9(8) . . ?
C44 C43 H43 108.1 . . ?
C42 C43 H43 108.1 . . ?
C45 C43 H43 108.1 . . ?
C43 C44 H44A 109.5 . . ?
C43 C44 H44B 109.5 . . ?
H44A C44 H44B 109.5 . . ?
C43 C44 H44C 109.5 . . ?
H44A C44 H44C 109.5 . . ?
H44B C44 H44C 109.5 . . ?
C43 C45 H45A 109.5 . . ?
C43 C45 H45B 109.5 . . ?
H45A C45 H45B 109.5 . . ?
C43 C45 H45C 109.5 . . ?
H45A C45 H45C 109.5 . . ?
H45B C45 H45C 109.5 . . ?
C47 C46 C50 108.2(8) . . ?
C47 C46 Fe2 69.6(5) . . ?
C50 C46 Fe2 70.0(5) . . ?
C47 C46 H46 125.9 . . ?
C50 C46 H46 125.9 . . ?
Fe2 C46 H46 126.1 . . ?
C46 C47 C48 108.3(8) . . ?
C46 C47 Fe2 70.4(5) . . ?
C48 C47 Fe2 70.4(5) . . ?
C46 C47 H47 125.9 . . ?
C48 C47 H47 125.9 . . ?
Fe2 C47 H47 125.0 . . ?
C49 C48 C47 106.8(8) . . ?
C49 C48 Fe2 69.4(5) . . ?
C47 C48 Fe2 68.8(5) . . ?
C49 C48 H48 126.6 . . ?
C47 C48 H48 126.6 . . ?
Fe2 C48 H48 126.8 . . ?
C48 C49 C50 109.5(8) . . ?
C48 C49 Fe2 71.0(5) . . ?
C50 C49 Fe2 70.2(5) . . ?
C48 C49 H49 125.3 . . ?
C50 C49 H49 125.3 . . ?
Fe2 C49 H49 125.1 . . ?
C46 C50 C49 107.2(8) . . ?
C46 C50 Fe2 69.8(5) . . ?
C49 C50 Fe2 69.4(5) . . ?
C46 C50 H50 126.4 . . ?
C49 C50 H50 126.4 . . ?
Fe2 C50 H50 126.0 . . ?

loop_
_geom_bond_atom_site_label_1
_geom_bond_atom_site_label_2
_geom_bond_distance
_geom_bond_site_symmetry_2
_geom_bond_publ_flag
Cu1 C1 1.888(8) . ?
Cu1 Cl1 2.111(2) . ?
Cu2 C26 1.888(8) . ?
Cu2 Cl2 2.098(2) . ?
Fe1 C16 2.022(8) . ?
Fe1 C15 2.033(8) . ?
Fe1 C13 2.033(8) . ?
Fe1 C14 2.034(8) . ?
Fe1 C23 2.037(8) . ?
Fe1 C21 2.049(9) . ?
Fe1 C22 2.050(8) . ?
Fe1 C25 2.052(9) . ?
Fe1 C24 2.056(8) . ?
Fe1 C17 2.093(8) . ?
Fe2 C40 2.034(9) . ?
Fe2 C47 2.041(9) . ?
Fe2 C49 2.041(9) . ?
Fe2 C39 2.041(8) . ?
Fe2 C41 2.045(8) . ?
Fe2 C38 2.048(8) . ?
Fe2 C46 2.051(9) . ?
Fe2 C50 2.053(8) . ?
Fe2 C42 2.053(8) . ?
Fe2 C48 2.062(9) . ?
N1 N2 1.343(8) . ?
N1 C1 1.372(9) . ?
N1 C3 1.435(9) . ?
N2 N3 1.336(9) . ?
N3 C2 1.375(9) . ?
N3 C12 1.469(10) . ?
N4 N5 1.332(9) . ?
N4 C26 1.358(10) . ?
N4 C28 1.438(10) . ?
N5 N6 1.341(9) . ?
N6 C27 1.362(10) . ?
N6 C37 1.498(10) . ?
C1 C2 1.391(11) . ?
C2 C13 1.473(10) . ?
C3 C4 1.374(11) . ?
C3 C8 1.397(10) . ?
C4 C5 1.398(11) . ?
C4 C9 1.514(10) . ?
C5 C6 1.393(11) . ?
C5 H5 0.9500 . ?
C6 C7 1.379(11) . ?
C6 C10 1.497(11) . ?
C7 C8 1.401(10) . ?
C7 H7 0.9500 . ?
C8 C11 1.514(11) . ?
C9 H9A 0.9800 . ?
C9 H9B 0.9800 . ?
C9 H9C 0.9800 . ?
C10 H10A 0.9800 . ?
C10 H10B 0.9800 . ?
C10 H10C 0.9800 . ?
C11 H11A 0.9800 . ?
C11 H11B 0.9800 . ?
C11 H11C 0.9800 . ?
C12 H12A 0.9800 . ?
C12 H12B 0.9800 . ?
C12 H12C 0.9800 . ?
C13 C14 1.438(10) . ?
C13 C17 1.487(10) . ?
C14 C15 1.410(11) . ?
C14 H14 0.9500 . ?
C15 C16 1.413(11) . ?
C15 H15 0.9500 . ?
C16 C17 1.440(10) . ?
C16 H16 0.9500 . ?
C17 C18 1.452(11) . ?
C18 C19 1.499(10) . ?
C18 C20 1.549(10) . ?
C18 H18 1.0000 . ?
C19 H19A 0.9800 . ?
C19 H19B 0.9800 . ?
C19 H19C 0.9800 . ?
C20 H20A 0.9800 . ?
C20 H20B 0.9800 . ?
C20 H20C 0.9800 . ?
C21 C22 1.401(13) . ?
C21 C25 1.431(12) . ?
C21 H21 0.9500 . ?
C22 C23 1.430(12) . ?
C22 H22 0.9500 . ?
C23 C24 1.418(12) . ?
C23 H23 0.9500 . ?
C24 C25 1.407(11) . ?
C24 H24 0.9500 . ?
C25 H25 0.9500 . ?
C26 C27 1.397(11) . ?
C27 C38 1.470(10) . ?
C28 C33 1.388(10) . ?
C28 C29 1.392(11) . ?
C29 C30 1.379(11) . ?
C29 C34 1.513(11) . ?
C30 C31 1.392(11) . ?
C30 H30 0.9500 . ?
C31 C32 1.371(11) . ?
C31 C35 1.530(12) . ?
C32 C33 1.399(10) . ?
C32 H32 0.9500 . ?
C33 C36 1.491(11) . ?
C34 H34A 0.9800 . ?
C34 H34B 0.9800 . ?
C34 H34C 0.9800 . ?
C35 H35A 0.9800 . ?
C35 H35B 0.9800 . ?
C35 H35C 0.9800 . ?
C36 H36A 0.9800 . ?
C36 H36B 0.9800 . ?
C36 H36C 0.9800 . ?
C37 H37A 0.9800 . ?
C37 H37B 0.9800 . ?
C37 H37C 0.9800 . ?
C38 C39 1.422(10) . ?
C38 C42 1.466(10) . ?
C39 C40 1.410(11) . ?
C39 H39 0.9500 . ?
C40 C41 1.417(11) . ?
C40 H40 0.9500 . ?
C41 C42 1.423(10) . ?
C41 H41 0.9500 . ?
C42 C43 1.521(11) . ?
C43 C44 1.514(12) . ?
C43 C45 1.529(11) . ?
C43 H43 1.0000 . ?
C44 H44A 0.9800 . ?
C44 H44B 0.9800 . ?
C44 H44C 0.9800 . ?
C45 H45A 0.9800 . ?
C45 H45B 0.9800 . ?
C45 H45C 0.9800 . ?
C46 C47 1.401(11) . ?
C46 C50 1.411(12) . ?
C46 H46 0.9500 . ?
C47 C48 1.433(12) . ?
C47 H47 0.9500 . ?
C48 C49 1.392(12) . ?
C48 H48 0.9500 . ?
C49 C50 1.414(11) . ?
C49 H49 0.9500 . ?
C50 H50 0.9500 . ?

loop_
_geom_torsion_atom_site_label_1
_geom_torsion_atom_site_label_2
_geom_torsion_atom_site_label_3
_geom_torsion_atom_site_label_4
_geom_torsion
_geom_torsion_site_symmetry_1
_geom_torsion_site_symmetry_2
_geom_torsion_site_symmetry_3
_geom_torsion_site_symmetry_4
_geom_torsion_publ_flag
C1 N1 N2 N3 0.9(10) . . . . ?
C3 N1 N2 N3 -175.2(6) . . . . ?
N1 N2 N3 C2 -0.6(9) . . . . ?
N1 N2 N3 C12 178.2(6) . . . . ?
C26 N4 N5 N6 -0.2(10) . . . . ?
C28 N4 N5 N6 -179.3(6) . . . . ?
N4 N5 N6 C27 0.7(9) . . . . ?
N4 N5 N6 C37 179.3(7) . . . . ?
N2 N1 C1 C2 -0.8(9) . . . . ?
C3 N1 C1 C2 175.0(7) . . . . ?
N2 N1 C1 Cu1 178.9(6) . . . . ?
C3 N1 C1 Cu1 -5.4(11) . . . . ?
N2 N3 C2 C1 0.2(9) . . . . ?
C12 N3 C2 C1 -178.4(8) . . . . ?
N2 N3 C2 C13 -180.0(7) . . . . ?
C12 N3 C2 C13 1.4(12) . . . . ?
N1 C1 C2 N3 0.3(8) . . . . ?
Cu1 C1 C2 N3 -179.3(6) . . . . ?
N1 C1 C2 C13 -179.5(8) . . . . ?
Cu1 C1 C2 C13 0.9(14) . . . . ?
N2 N1 C3 C4 -99.5(9) . . . . ?
C1 N1 C3 C4 84.9(11) . . . . ?
N2 N1 C3 C8 82.7(9) . . . . ?
C1 N1 C3 C8 -92.9(9) . . . . ?
C8 C3 C4 C5 0.2(13) . . . . ?
N1 C3 C4 C5 -177.5(7) . . . . ?
C8 C3 C4 C9 179.7(8) . . . . ?
N1 C3 C4 C9 2.0(12) . . . . ?
C3 C4 C5 C6 -0.8(13) . . . . ?
C9 C4 C5 C6 179.7(8) . . . . ?
C4 C5 C6 C7 1.2(12) . . . . ?
C4 C5 C6 C10 178.2(8) . . . . ?
C5 C6 C7 C8 -1.1(12) . . . . ?
C10 C6 C7 C8 -178.1(8) . . . . ?
C4 C3 C8 C7 0.0(12) . . . . ?
N1 C3 C8 C7 177.7(7) . . . . ?
C4 C3 C8 C11 -178.8(8) . . . . ?
N1 C3 C8 C11 -1.1(12) . . . . ?
C6 C7 C8 C3 0.5(12) . . . . ?
C6 C7 C8 C11 179.3(8) . . . . ?
N3 C2 C13 C14 41.3(11) . . . . ?
C1 C2 C13 C14 -139.0(9) . . . . ?
N3 C2 C13 C17 -138.5(8) . . . . ?
C1 C2 C13 C17 41.3(13) . . . . ?
N3 C2 C13 Fe1 131.2(6) . . . . ?
C1 C2 C13 Fe1 -49.0(12) . . . . ?
C2 C13 C14 C15 178.6(8) . . . . ?
C17 C13 C14 C15 -1.6(9) . . . . ?
Fe1 C13 C14 C15 58.7(6) . . . . ?
C2 C13 C14 Fe1 119.9(8) . . . . ?
C17 C13 C14 Fe1 -60.3(5) . . . . ?
C13 C14 C15 C16 0.8(9) . . . . ?
Fe1 C14 C15 C16 59.2(6) . . . . ?
C13 C14 C15 Fe1 -58.4(6) . . . . ?
C14 C15 C16 C17 0.4(10) . . . . ?
Fe1 C15 C16 C17 59.9(6) . . . . ?
C14 C15 C16 Fe1 -59.6(6) . . . . ?
C15 C16 C17 C18 174.7(8) . . . . ?
Fe1 C16 C17 C18 -126.6(8) . . . . ?
C15 C16 C17 C13 -1.3(9) . . . . ?
Fe1 C16 C17 C13 57.4(5) . . . . ?
C15 C16 C17 Fe1 -58.7(6) . . . . ?
C14 C13 C17 C16 1.8(8) . . . . ?
C2 C13 C17 C16 -178.4(7) . . . . ?
Fe1 C13 C17 C16 -57.5(5) . . . . ?
C14 C13 C17 C18 -174.3(8) . . . . ?
C2 C13 C17 C18 5.5(13) . . . . ?
Fe1 C13 C17 C18 126.4(8) . . . . ?
C14 C13 C17 Fe1 59.3(5) . . . . ?
C2 C13 C17 Fe1 -120.9(8) . . . . ?
C16 C17 C18 C19 25.2(12) . . . . ?
C13 C17 C18 C19 -159.7(8) . . . . ?
Fe1 C17 C18 C19 -67.5(10) . . . . ?
C16 C17 C18 C20 -98.3(9) . . . . ?
C13 C17 C18 C20 76.8(10) . . . . ?
Fe1 C17 C18 C20 169.0(5) . . . . ?
C25 C21 C22 C23 1.1(10) . . . . ?
Fe1 C21 C22 C23 -58.5(6) . . . . ?
C25 C21 C22 Fe1 59.6(6) . . . . ?
C21 C22 C23 C24 -1.9(10) . . . . ?
Fe1 C22 C23 C24 -60.9(6) . . . . ?
C21 C22 C23 Fe1 59.1(6) . . . . ?
C22 C23 C24 C25 1.9(10) . . . . ?
Fe1 C23 C24 C25 -58.8(6) . . . . ?
C22 C23 C24 Fe1 60.6(6) . . . . ?
C23 C24 C25 C21 -1.2(10) . . . . ?
Fe1 C24 C25 C21 -59.5(6) . . . . ?
C23 C24 C25 Fe1 58.3(6) . . . . ?
C22 C21 C25 C24 0.0(10) . . . . ?
Fe1 C21 C25 C24 59.9(6) . . . . ?
C22 C21 C25 Fe1 -59.9(6) . . . . ?
N5 N4 C26 C27 -0.4(9) . . . . ?
C28 N4 C26 C27 178.7(7) . . . . ?
N5 N4 C26 Cu2 -177.3(6) . . . . ?
C28 N4 C26 Cu2 1.7(11) . . . . ?
N5 N6 C27 C26 -1.0(9) . . . . ?
C37 N6 C27 C26 -179.4(8) . . . . ?
N5 N6 C27 C38 179.3(7) . . . . ?
C37 N6 C27 C38 0.8(12) . . . . ?
N4 C26 C27 N6 0.7(8) . . . . ?
Cu2 C26 C27 N6 177.3(6) . . . . ?
N4 C26 C27 C38 -179.6(8) . . . . ?
Cu2 C26 C27 C38 -3.0(14) . . . . ?
N5 N4 C28 C33 91.9(9) . . . . ?
C26 N4 C28 C33 -87.2(10) . . . . ?
N5 N4 C28 C29 -88.8(10) . . . . ?
C26 N4 C28 C29 92.2(10) . . . . ?
C33 C28 C29 C30 0.7(13) . . . . ?
N4 C28 C29 C30 -178.7(8) . . . . ?
C33 C28 C29 C34 179.4(8) . . . . ?
N4 C28 C29 C34 0.1(13) . . . . ?
C28 C29 C30 C31 0.9(14) . . . . ?
C34 C29 C30 C31 -177.8(9) . . . . ?
C29 C30 C31 C32 -1.9(14) . . . . ?
C29 C30 C31 C35 176.0(8) . . . . ?
C30 C31 C32 C33 1.4(13) . . . . ?
C35 C31 C32 C33 -176.6(8) . . . . ?
C29 C28 C33 C32 -1.2(13) . . . . ?
N4 C28 C33 C32 178.1(7) . . . . ?
C29 C28 C33 C36 179.9(8) . . . . ?
N4 C28 C33 C36 -0.7(12) . . . . ?
C31 C32 C33 C28 0.1(12) . . . . ?
C31 C32 C33 C36 179.0(8) . . . . ?
N6 C27 C38 C39 47.1(12) . . . . ?
C26 C27 C38 C39 -132.5(9) . . . . ?
N6 C27 C38 C42 -131.1(9) . . . . ?
C26 C27 C38 C42 49.2(13) . . . . ?
N6 C27 C38 Fe2 138.2(7) . . . . ?
C26 C27 C38 Fe2 -41.5(12) . . . . ?
C42 C38 C39 C40 -0.2(9) . . . . ?
C27 C38 C39 C40 -178.7(8) . . . . ?
Fe2 C38 C39 C40 58.8(6) . . . . ?
C42 C38 C39 Fe2 -59.0(5) . . . . ?
C27 C38 C39 Fe2 122.5(8) . . . . ?
C38 C39 C40 C41 0.8(10) . . . . ?
Fe2 C39 C40 C41 59.8(6) . . . . ?
C38 C39 C40 Fe2 -59.1(6) . . . . ?
C39 C40 C41 C42 -1.1(10) . . . . ?
Fe2 C40 C41 C42 58.7(6) . . . . ?
C39 C40 C41 Fe2 -59.8(6) . . . . ?
C40 C41 C42 C38 0.9(9) . . . . ?
Fe2 C41 C42 C38 59.2(5) . . . . ?
C40 C41 C42 C43 175.5(8) . . . . ?
Fe2 C41 C42 C43 -126.2(9) . . . . ?
C40 C41 C42 Fe2 -58.3(6) . . . . ?
C39 C38 C42 C41 -0.4(9) . . . . ?
C27 C38 C42 C41 178.1(8) . . . . ?
Fe2 C38 C42 C41 -59.5(5) . . . . ?
C39 C38 C42 C43 -175.4(7) . . . . ?
C27 C38 C42 C43 3.1(13) . . . . ?
Fe2 C38 C42 C43 125.5(8) . . . . ?
C39 C38 C42 Fe2 59.1(5) . . . . ?
C27 C38 C42 Fe2 -122.4(8) . . . . ?
C41 C42 C43 C44 29.3(12) . . . . ?
C38 C42 C43 C44 -157.0(8) . . . . ?
Fe2 C42 C43 C44 -66.2(10) . . . . ?
C41 C42 C43 C45 -94.9(10) . . . . ?
C38 C42 C43 C45 78.9(10) . . . . ?
Fe2 C42 C43 C45 169.6(7) . . . . ?
C50 C46 C47 C48 -0.9(10) . . . . ?
Fe2 C46 C47 C48 -60.4(6) . . . . ?
C50 C46 C47 Fe2 59.5(6) . . . . ?
C46 C47 C48 C49 1.2(10) . . . . ?
Fe2 C47 C48 C49 -59.2(6) . . . . ?
C46 C47 C48 Fe2 60.4(6) . . . . ?
C47 C48 C49 C50 -1.1(10) . . . . ?
Fe2 C48 C49 C50 -59.9(6) . . . . ?
C47 C48 C49 Fe2 58.8(6) . . . . ?
C47 C46 C50 C49 0.2(10) . . . . ?
Fe2 C46 C50 C49 59.5(6) . . . . ?
C47 C46 C50 Fe2 -59.3(6) . . . . ?
C48 C49 C50 C46 0.6(10) . . . . ?
Fe2 C49 C50 C46 -59.8(6) . . . . ?
C48 C49 C50 Fe2 60.4(6) . . . . ?
